data_4337239
loop_
_publ_author_name
'Feng, Kai'
'Zhang, Xu'
'Yin, Wenlong'
'Shi, Youguo'
'Yao, Jiyong'
'Wu, Yicheng'

_publ_section_title
;
 New Quaternary Rare-Earth Chalcogenides BaLnSn2Q6 (Ln = Ce, Pr, Nd, Q =
 S; Ln = Ce, Q = Se): Synthesis, Structure, and Magnetic Properties.
;
_journal_issue 4
_journal_name_full 'Inorganic chemistry'
_journal_page_first 2248
_journal_page_last 2253
_journal_paper_doi 10.1021/ic402934m
_journal_volume 53
_journal_year 2014
_chemical_formula_sum 'Ba Nd S6 Sn2'
_chemical_formula_weight 711.32
_chemical_name_systematic
; 
 ? 
;
_space_group_IT_number 26
_symmetry_cell_setting orthorhombic
_symmetry_space_group_name_Hall 'P 2c -2'
_symmetry_space_group_name_H-M 'P m c 21'
_atom_sites_solution_hydrogens none
_atom_sites_solution_primary direct
_atom_sites_solution_secondary difmap
_audit_creation_method SHELXL-97
_cell_angle_alpha 90.00
_cell_angle_beta 90.00
_cell_angle_gamma 90.00
_cell_formula_units_Z 4
_cell_length_a 4.0098(8)
_cell_length_b 19.761(4)
_cell_length_c 11.841(2)
_cell_measurement_reflns_used 4221
_cell_measurement_temperature 153(2)
_cell_measurement_theta_max 31.4919
_cell_measurement_theta_min 2.6850
_cell_volume 938.3(3)
_computing_cell_refinement 'CrystalClear (Rigaku Inc., 2008)'
_computing_data_collection 'CrystalClear (Rigaku Inc., 2008)'
_computing_data_reduction 'CrystalClear (Rigaku Inc., 2008)'
_computing_molecular_graphics 'SHELXL-97 (Sheldrick, 2008)'
_computing_publication_material Diamond
_computing_structure_refinement 'SHELXL-97 (Sheldrick, 1997)'
_computing_structure_solution 'SHELXS-97 (Sheldrick, 1990)'
_diffrn_ambient_temperature 153(2)
_diffrn_detector_area_resol_mean 28.5714
_diffrn_measured_fraction_theta_full 0.995
_diffrn_measured_fraction_theta_max 0.995
_diffrn_measurement_device_type 'Rigaku AFC10 diffractometer'
_diffrn_measurement_method dtprofit.ref
_diffrn_radiation_monochromator 'Graphite Monochromator'
_diffrn_radiation_source 'Rotating Anode'
_diffrn_radiation_type MoK\a
_diffrn_radiation_wavelength 0.71073
_diffrn_reflns_av_R_equivalents 0.0325
_diffrn_reflns_av_sigmaI/netI 0.0338
_diffrn_reflns_limit_h_max 5
_diffrn_reflns_limit_h_min -5
_diffrn_reflns_limit_k_max 24
_diffrn_reflns_limit_k_min -22
_diffrn_reflns_limit_l_max 14
_diffrn_reflns_limit_l_min -12
_diffrn_reflns_number 6419
_diffrn_reflns_theta_full 26.37
_diffrn_reflns_theta_max 26.37
_diffrn_reflns_theta_min 2.06
_exptl_absorpt_coefficient_mu 16.100
_exptl_absorpt_correction_T_max 0.120
_exptl_absorpt_correction_T_min 0.071
_exptl_absorpt_correction_type numerical
_exptl_absorpt_process_details 'face indexed'
_exptl_crystal_colour Black
_exptl_crystal_density_diffrn 5.036
_exptl_crystal_density_method 'not measured'
_exptl_crystal_description Chip
_exptl_crystal_F_000 1248
_exptl_crystal_size_max 0.1750
_exptl_crystal_size_mid 0.1450
_exptl_crystal_size_min 0.1350
_refine_diff_density_max 3.700
_refine_diff_density_min -1.721
_refine_diff_density_rms 0.291
_refine_ls_abs_structure_details 'Flack H D (1983), Acta Cryst. A39, 876-881'
_refine_ls_abs_structure_Flack 0.24(3)
_refine_ls_extinction_method none
_refine_ls_goodness_of_fit_ref 1.057
_refine_ls_hydrogen_treatment none
_refine_ls_matrix_type full
_refine_ls_number_parameters 122
_refine_ls_number_reflns 1991
_refine_ls_number_restraints 13
_refine_ls_restrained_S_all 1.090
_refine_ls_R_factor_all 0.0284
_refine_ls_R_factor_gt 0.0280
_refine_ls_shift/su_max 0.000
_refine_ls_shift/su_mean 0.000
_refine_ls_structure_factor_coef Fsqd
_refine_ls_weighting_details 'calc w=1/[\s^2^(Fo^2^)+(0.0300P)^2^+13.0000P] where P=(Fo^2^+2Fc^2^)/3'
_refine_ls_weighting_scheme calc
_refine_ls_wR_factor_gt 0.0656
_refine_ls_wR_factor_ref 0.0659
_reflns_number_gt 1973
_reflns_number_total 1991
_reflns_threshold_expression >2sigma(I)
_cod_data_source_file ic402934m_si_001.cif
_cod_data_source_block BaNdSn2S6
_cod_original_cell_volume 938.2(3)
_cod_original_sg_symbol_H-M Pmc21
_cod_database_code 4337239

loop_
_symmetry_equiv_pos_as_xyz
'x, y, z'
'-x, -y, z+1/2'
'x, -y, z+1/2'
'-x, y, z'

loop_
_atom_site_label
_atom_site_type_symbol
_atom_site_fract_x
_atom_site_fract_y
_atom_site_fract_z
_atom_site_U_iso_or_equiv
_atom_site_adp_type
_atom_site_occupancy
_atom_site_symmetry_multiplicity
_atom_site_calc_flag
_atom_site_refinement_flags
Ba1 Ba 0.5000 0.92120(5) 0.18151(10) 0.0138(2) Uani 1 2 d S
Ba2 Ba 0.5000 0.64082(5) 0.75036(9) 0.0128(2) Uani 1 2 d S
Nd1 Nd 0.5000 0.88158(4) 0.81768(8) 0.0097(2) Uani 1 2 d S
Nd2 Nd 0.5000 0.41780(4) 0.62603(8) 0.00747(19) Uani 1 2 d S
Sn1 Sn 0.5000 0.74027(5) 0.38545(10) 0.0072(2) Uani 1 2 d SU
Sn2 Sn 1.0000 0.90860(6) 0.50590(9) 0.0083(2) Uani 1 2 d S
Sn3 Sn 1.0000 0.75263(6) 1.00207(10) 0.0097(2) Uani 1 2 d S
Sn4 Sn 1.0000 0.42655(5) 0.95587(9) 0.0068(2) Uani 1 2 d S
S1 S 0.5000 0.9831(2) 0.4360(4) 0.0232(11) Uani 1 2 d S
S2 S 0.5000 0.8314(2) 0.5777(4) 0.0121(8) Uani 1 2 d S
S3 S 0.5000 0.4911(2) 0.8993(4) 0.0106(8) Uani 1 2 d SU
S4 S 0.5000 0.2567(2) 0.6226(4) 0.0098(8) Uani 1 2 d S
S5 S 1.0000 0.9618(2) 0.7056(4) 0.0135(9) Uani 1 2 d S
S6 S 1.0000 0.8812(2) 1.0023(4) 0.0128(9) Uani 1 2 d S
S7 S 1.0000 0.8374(2) 0.3226(4) 0.0122(8) Uani 1 2 d S
S8 S 1.0000 0.7700(2) 0.8000(3) 0.0099(8) Uani 1 2 d S
S9 S 1.0000 0.6839(2) 0.5436(3) 0.0093(8) Uani 1 2 d S
S10 S 1.0000 0.62647(19) 0.9650(3) 0.0062(8) Uani 1 2 d S
S11 S 1.0000 0.5230(2) 0.6511(3) 0.0075(8) Uani 1 2 d S
S12 S 1.0000 0.3577(2) 0.7732(3) 0.0094(8) Uani 1 2 d S

loop_
_atom_site_aniso_label
_atom_site_aniso_U_11
_atom_site_aniso_U_22
_atom_site_aniso_U_33
_atom_site_aniso_U_23
_atom_site_aniso_U_13
_atom_site_aniso_U_12
Ba1 0.0076(5) 0.0134(5) 0.0202(6) -0.0016(4) 0.000 0.000
Ba2 0.0103(5) 0.0179(5) 0.0102(5) -0.0033(5) 0.000 0.000
Nd1 0.0064(4) 0.0112(5) 0.0116(5) 0.0010(4) 0.000 0.000
Nd2 0.0024(4) 0.0084(4) 0.0115(5) -0.0009(4) 0.000 0.000
Sn1 0.0013(4) 0.0077(5) 0.0127(5) 0.0081(4) 0.000 0.000
Sn2 0.0062(5) 0.0135(6) 0.0051(5) -0.0042(5) 0.000 0.000
Sn3 0.0077(5) 0.0106(6) 0.0107(6) 0.0004(4) 0.000 0.000
Sn4 0.0044(5) 0.0090(5) 0.0069(5) 0.0002(5) 0.000 0.000
S1 0.037(3) 0.008(2) 0.024(3) 0.008(2) 0.000 0.000
S2 0.018(2) 0.012(2) 0.007(2) 0.0004(16) 0.000 0.000
S3 0.0088(11) 0.0107(12) 0.0124(12) 0.0021(9) 0.000 0.000
S4 0.0052(17) 0.017(2) 0.0075(19) 0.0018(18) 0.000 0.000
S5 0.011(2) 0.012(2) 0.018(2) -0.0010(18) 0.000 0.000
S6 0.019(2) 0.006(2) 0.014(2) -0.0009(17) 0.000 0.000
S7 0.009(2) 0.013(2) 0.015(2) -0.0044(18) 0.000 0.000
S8 0.014(2) 0.0056(19) 0.010(2) 0.0016(15) 0.000 0.000
S9 0.016(2) 0.0065(19) 0.0055(19) -0.0014(15) 0.000 0.000
S10 0.0068(17) 0.0058(19) 0.006(2) -0.0009(15) 0.000 0.000
S11 0.0069(19) 0.010(2) 0.0060(19) 0.0014(15) 0.000 0.000
S12 0.018(2) 0.0033(19) 0.007(2) 0.0000(15) 0.000 0.000

loop_
_atom_type_symbol
_atom_type_description
_atom_type_scat_dispersion_real
_atom_type_scat_dispersion_imag
_atom_type_scat_source
S S 0.1246 0.1234 'International Tables Vol C Tables 4.2.6.8 and 6.1.1.4'
Sn Sn -0.6537 1.4246 'International Tables Vol C Tables 4.2.6.8 and 6.1.1.4'
Ba Ba -0.3244 2.2819 'International Tables Vol C Tables 4.2.6.8 and 6.1.1.4'
Nd Nd -0.1943 3.0179 'International Tables Vol C Tables 4.2.6.8 and 6.1.1.4'

loop_
_geom_angle_atom_site_label_1
_geom_angle_atom_site_label_2
_geom_angle_atom_site_label_3
_geom_angle
_geom_angle_site_symmetry_1
_geom_angle_site_symmetry_3
S6 Ba1 S6 83.04(11) 1_454 1_554
S6 Ba1 S5 133.96(12) 1_454 2_774
S6 Ba1 S5 80.18(10) 1_554 2_774
S6 Ba1 S5 80.18(10) 1_454 2_674
S6 Ba1 S5 133.96(12) 1_554 2_674
S5 Ba1 S5 81.42(11) 2_774 2_674
S6 Ba1 S7 79.00(11) 1_454 1_455
S6 Ba1 S7 132.01(11) 1_554 1_455
S5 Ba1 S7 140.89(12) 2_774 1_455
S5 Ba1 S7 85.98(9) 2_674 1_455
S6 Ba1 S7 132.01(11) 1_454 .
S6 Ba1 S7 79.00(11) 1_554 .
S5 Ba1 S7 85.98(9) 2_774 .
S5 Ba1 S7 140.89(12) 2_674 .
S7 Ba1 S7 80.89(11) 1_455 .
S6 Ba1 S1 138.45(6) 1_454 .
S6 Ba1 S1 138.45(6) 1_554 .
S5 Ba1 S1 68.35(10) 2_774 .
S5 Ba1 S1 68.35(10) 2_674 .
S7 Ba1 S1 72.58(10) 1_455 .
S7 Ba1 S1 72.58(10) . .
S6 Ba1 S1 63.54(9) 1_454 2_674
S6 Ba1 S1 63.54(9) 1_554 2_674
S5 Ba1 S1 70.58(10) 2_774 2_674
S5 Ba1 S1 70.58(10) 2_674 2_674
S7 Ba1 S1 138.18(6) 1_455 2_674
S7 Ba1 S1 138.18(6) . 2_674
S1 Ba1 S1 124.86(4) . 2_674
S6 Ba1 S4 66.86(9) 1_454 2_664
S6 Ba1 S4 66.86(9) 1_554 2_664
S5 Ba1 S4 139.11(5) 2_774 2_664
S5 Ba1 S4 139.11(5) 2_674 2_664
S7 Ba1 S4 65.15(9) 1_455 2_664
S7 Ba1 S4 65.15(9) . 2_664
S1 Ba1 S4 123.32(11) . 2_664
S1 Ba1 S4 111.81(10) 2_674 2_664
S6 Ba1 Ba1 131.52(6) 1_454 1_655
S6 Ba1 Ba1 48.48(6) 1_554 1_655
S5 Ba1 Ba1 49.29(5) 2_774 1_655
S5 Ba1 Ba1 130.71(5) 2_674 1_655
S7 Ba1 Ba1 130.44(6) 1_455 1_655
S7 Ba1 Ba1 49.56(6) . 1_655
S1 Ba1 Ba1 90.000(1) . 1_655
S1 Ba1 Ba1 90.000(1) 2_674 1_655
S4 Ba1 Ba1 90.0 2_664 1_655
S6 Ba1 Ba1 48.48(6) 1_454 1_455
S6 Ba1 Ba1 131.52(6) 1_554 1_455
S5 Ba1 Ba1 130.71(5) 2_774 1_455
S5 Ba1 Ba1 49.29(5) 2_674 1_455
S7 Ba1 Ba1 49.56(6) 1_455 1_455
S7 Ba1 Ba1 130.44(6) . 1_455
S1 Ba1 Ba1 90.000(1) . 1_455
S1 Ba1 Ba1 90.000(1) 2_674 1_455
S4 Ba1 Ba1 90.000(1) 2_664 1_455
Ba1 Ba1 Ba1 180.00(6) 1_655 1_455
S6 Ba1 Nd1 120.65(7) 1_454 2_674
S6 Ba1 Nd1 120.65(7) 1_554 2_674
S5 Ba1 Nd1 43.06(6) 2_774 2_674
S5 Ba1 Nd1 43.06(6) 2_674 2_674
S7 Ba1 Nd1 106.76(8) 1_455 2_674
S7 Ba1 Nd1 106.76(8) . 2_674
S1 Ba1 Nd1 45.42(8) . 2_674
S1 Ba1 Nd1 79.44(8) 2_674 2_674
S4 Ba1 Nd1 168.75(8) 2_664 2_674
Ba1 Ba1 Nd1 90.0 1_655 2_674
Ba1 Ba1 Nd1 90.0 1_455 2_674
S10 Ba2 S10 76.20(9) . 1_455
S10 Ba2 S9 169.90(11) . 1_455
S10 Ba2 S9 103.26(6) 1_455 1_455
S10 Ba2 S9 103.26(6) . .
S10 Ba2 S9 169.90(11) 1_455 .
S9 Ba2 S9 75.45(9) 1_455 .
S10 Ba2 S11 126.41(9) . 1_455
S10 Ba2 S11 80.88(8) 1_455 1_455
S9 Ba2 S11 62.87(9) 1_455 1_455
S9 Ba2 S11 106.85(9) . 1_455
S10 Ba2 S11 80.88(8) . .
S10 Ba2 S11 126.41(9) 1_455 .
S9 Ba2 S11 106.85(9) 1_455 .
S9 Ba2 S11 62.87(9) . .
S11 Ba2 S11 75.11(9) 1_455 .
S10 Ba2 S8 63.46(9) . .
S10 Ba2 S8 107.65(9) 1_455 .
S9 Ba2 S8 107.70(10) 1_455 .
S9 Ba2 S8 63.91(9) . .
S11 Ba2 S8 169.05(11) 1_455 .
S11 Ba2 S8 103.94(6) . .
S10 Ba2 S8 107.65(9) . 1_455
S10 Ba2 S8 63.46(9) 1_455 1_455
S9 Ba2 S8 63.91(9) 1_455 1_455
S9 Ba2 S8 107.70(10) . 1_455
S11 Ba2 S8 103.94(6) 1_455 1_455
S11 Ba2 S8 169.05(11) . 1_455
S8 Ba2 S8 74.86(9) . 1_455
S10 Ba2 S3 61.62(9) . .
S10 Ba2 S3 61.62(9) 1_455 .
S9 Ba2 S3 127.27(8) 1_455 .
S9 Ba2 S3 127.27(8) . .
S11 Ba2 S3 64.84(9) 1_455 .
S11 Ba2 S3 64.84(9) . .
S8 Ba2 S3 125.00(8) . .
S8 Ba2 S3 125.00(8) 1_455 .
S10 Ba2 Ba2 128.10(4) . 1_455
S10 Ba2 Ba2 51.90(4) 1_455 1_455
S9 Ba2 Ba2 52.27(4) 1_455 1_455
S9 Ba2 Ba2 127.73(4) . 1_455
S11 Ba2 Ba2 52.45(4) 1_455 1_455
S11 Ba2 Ba2 127.55(4) . 1_455
S8 Ba2 Ba2 127.43(4) . 1_455
S8 Ba2 Ba2 52.57(4) 1_455 1_455
S3 Ba2 Ba2 90.000(1) . 1_455
S10 Ba2 Ba2 51.90(4) . 1_655
S10 Ba2 Ba2 128.10(4) 1_455 1_655
S9 Ba2 Ba2 127.73(4) 1_455 1_655
S9 Ba2 Ba2 52.27(4) . 1_655
S11 Ba2 Ba2 127.55(4) 1_455 1_655
S11 Ba2 Ba2 52.45(4) . 1_655
S8 Ba2 Ba2 52.57(4) . 1_655
S8 Ba2 Ba2 127.43(4) 1_455 1_655
S3 Ba2 Ba2 90.000(1) . 1_655
Ba2 Ba2 Ba2 180.00(8) 1_455 1_655
S5 Nd1 S5 88.25(12) 1_455 .
S5 Nd1 S6 144.27(12) 1_455 .
S5 Nd1 S6 82.56(10) . .
S5 Nd1 S6 82.56(10) 1_455 1_455
S5 Nd1 S6 144.27(12) . 1_455
S6 Nd1 S6 85.05(12) . 1_455
S5 Nd1 S8 84.64(9) 1_455 1_455
S5 Nd1 S8 147.25(12) . 1_455
S6 Nd1 S8 120.22(11) . 1_455
S6 Nd1 S8 66.18(10) 1_455 1_455
S5 Nd1 S8 147.25(12) 1_455 .
S5 Nd1 S8 84.64(9) . .
S6 Nd1 S8 66.18(10) . .
S6 Nd1 S8 120.22(11) 1_455 .
S8 Nd1 S8 84.31(10) 1_455 .
S5 Nd1 S2 75.29(10) 1_455 .
S5 Nd1 S2 75.29(10) . .
S6 Nd1 S2 134.02(7) . .
S6 Nd1 S2 134.02(7) 1_455 .
S8 Nd1 S2 71.98(10) 1_455 .
S8 Nd1 S2 71.98(10) . .
S5 Nd1 S1 74.13(11) 1_455 2_675
S5 Nd1 S1 74.13(11) . 2_675
S6 Nd1 S1 70.15(10) . 2_675
S6 Nd1 S1 70.15(10) 1_455 2_675
S8 Nd1 S1 133.34(7) 1_455 2_675
S8 Nd1 S1 133.34(7) . 2_675
S2 Nd1 S1 136.89(13) . 2_675
S5 Nd1 Nd1 45.87(6) 1_455 1_455
S5 Nd1 Nd1 134.13(6) . 1_455
S6 Nd1 Nd1 132.52(6) . 1_455
S6 Nd1 Nd1 47.48(6) 1_455 1_455
S8 Nd1 Nd1 47.85(5) 1_455 1_455
S8 Nd1 Nd1 132.15(5) . 1_455
S2 Nd1 Nd1 90.000(1) . 1_455
S1 Nd1 Nd1 90.000(1) 2_675 1_455
S5 Nd1 Nd1 134.13(6) 1_455 1_655
S5 Nd1 Nd1 45.87(6) . 1_655
S6 Nd1 Nd1 47.48(6) . 1_655
S6 Nd1 Nd1 132.52(6) 1_455 1_655
S8 Nd1 Nd1 132.15(5) 1_455 1_655
S8 Nd1 Nd1 47.85(5) . 1_655
S2 Nd1 Nd1 90.000(1) . 1_655
S1 Nd1 Nd1 90.000(1) 2_675 1_655
Nd1 Nd1 Nd1 180.00(5) 1_455 1_655
S5 Nd1 Ba1 46.79(7) 1_455 2_675
S5 Nd1 Ba1 46.79(7) . 2_675
S6 Nd1 Ba1 106.51(8) . 2_675
S6 Nd1 Ba1 106.51(8) 1_455 2_675
S8 Nd1 Ba1 130.93(7) 1_455 2_675
S8 Nd1 Ba1 130.93(7) . 2_675
S2 Nd1 Ba1 86.77(8) . 2_675
S1 Nd1 Ba1 50.12(10) 2_675 2_675
Nd1 Nd1 Ba1 90.0 1_455 2_675
Nd1 Nd1 Ba1 90.0 1_655 2_675
S5 Nd1 Ba1 110.80(9) 1_455 1_556
S5 Nd1 Ba1 110.80(9) . 1_556
S6 Nd1 Ba1 43.56(6) . 1_556
S6 Nd1 Ba1 43.56(6) 1_455 1_556
S8 Nd1 Ba1 101.59(8) 1_455 1_556
S8 Nd1 Ba1 101.59(8) . 1_556
S2 Nd1 Ba1 171.06(8) . 1_556
S1 Nd1 Ba1 52.05(10) 2_675 1_556
Nd1 Nd1 Ba1 90.0 1_455 1_556
Nd1 Nd1 Ba1 90.0 1_655 1_556
Ba1 Nd1 Ba1 102.17(2) 2_675 1_556
S10 Nd2 S10 87.39(11) 2_664 2_764
S10 Nd2 S11 139.48(11) 2_664 .
S10 Nd2 S11 78.82(9) 2_764 .
S10 Nd2 S11 78.82(9) 2_664 1_455
S10 Nd2 S11 139.48(11) 2_764 1_455
S11 Nd2 S11 87.35(11) . 1_455
S10 Nd2 S12 138.29(11) 2_664 .
S10 Nd2 S12 78.14(9) 2_764 .
S11 Nd2 S12 75.82(9) . .
S11 Nd2 S12 134.97(11) 1_455 .
S10 Nd2 S12 78.14(9) 2_664 1_455
S10 Nd2 S12 138.29(11) 2_764 1_455
S11 Nd2 S12 134.97(11) . 1_455
S11 Nd2 S12 75.82(9) 1_455 1_455
S12 Nd2 S12 87.12(11) . 1_455
S10 Nd2 S4 71.95(9) 2_664 .
S10 Nd2 S4 71.95(9) 2_764 .
S11 Nd2 S4 135.83(6) . .
S11 Nd2 S4 135.83(6) 1_455 .
S12 Nd2 S4 66.39(9) . .
S12 Nd2 S4 66.39(9) 1_455 .
S10 Nd2 S3 67.80(9) 2_664 2_664
S10 Nd2 S3 67.80(9) 2_764 2_664
S11 Nd2 S3 71.71(9) . 2_664
S11 Nd2 S3 71.71(9) 1_455 2_664
S12 Nd2 S3 136.44(6) . 2_664
S12 Nd2 S3 136.44(6) 1_455 2_664
S4 Nd2 S3 123.12(11) . 2_664
S10 Nd2 Nd2 133.70(6) 2_664 1_655
S10 Nd2 Nd2 46.30(6) 2_764 1_655
S11 Nd2 Nd2 46.33(5) . 1_655
S11 Nd2 Nd2 133.67(5) 1_455 1_655
S12 Nd2 Nd2 46.44(6) . 1_655
S12 Nd2 Nd2 133.56(6) 1_455 1_655
S4 Nd2 Nd2 90.0 . 1_655
S3 Nd2 Nd2 90.0 2_664 1_655
S10 Nd2 Nd2 46.30(6) 2_664 1_455
S10 Nd2 Nd2 133.70(6) 2_764 1_455
S11 Nd2 Nd2 133.67(5) . 1_455
S11 Nd2 Nd2 46.33(5) 1_455 1_455
S12 Nd2 Nd2 133.56(6) . 1_455
S12 Nd2 Nd2 46.44(6) 1_455 1_455
S4 Nd2 Nd2 90.0 . 1_455
S3 Nd2 Nd2 90.0 2_664 1_455
Nd2 Nd2 Nd2 180.00(5) 1_655 1_455
S7 Sn1 S7 88.48(12) . 1_455
S7 Sn1 S2 77.80(11) . .
S7 Sn1 S2 77.80(11) 1_455 .
S7 Sn2 S5 171.01(14) . .
S7 Sn2 S1 92.32(13) . 1_655
S5 Sn2 S1 93.47(13) . 1_655
S7 Sn2 S1 92.32(13) . .
S5 Sn2 S1 93.47(13) . .
S1 Sn2 S1 99.76(15) 1_655 .
S7 Sn2 S2 87.48(12) . .
S5 Sn2 S2 86.62(12) . .
S1 Sn2 S2 179.04(11) 1_655 .
S1 Sn2 S2 81.18(10) . .
S7 Sn2 S2 87.48(12) . 1_655
S5 Sn2 S2 86.62(12) . 1_655
S1 Sn2 S2 81.18(10) 1_655 1_655
S1 Sn2 S2 179.04(11) . 1_655
S2 Sn2 S2 97.87(14) . 1_655
S8 Sn3 S4 125.67(8) . 2_765
S8 Sn3 S4 125.67(8) . 2_665
S4 Sn3 S4 108.66(16) 2_765 2_665
S8 Sn3 S10 88.17(13) . .
S4 Sn3 S10 91.53(11) 2_765 .
S4 Sn3 S10 91.53(11) 2_665 .
S8 Sn3 S6 81.90(14) . .
S4 Sn3 S6 94.26(11) 2_765 .
S4 Sn3 S6 94.26(11) 2_665 .
S10 Sn3 S6 170.07(14) . .
S9 Sn4 S3 125.66(8) 2_765 1_655
S9 Sn4 S3 125.66(8) 2_765 .
S3 Sn4 S3 108.62(15) 1_655 .
S9 Sn4 S11 87.86(13) 2_765 2_765
S3 Sn4 S11 92.56(12) 1_655 2_765
S3 Sn4 S11 92.56(12) . 2_765
S9 Sn4 S12 83.30(13) 2_765 .
S3 Sn4 S12 92.59(12) 1_655 .
S3 Sn4 S12 92.59(12) . .
S11 Sn4 S12 171.16(13) 2_765 .
Sn2 S1 Sn2 99.76(15) 1_455 .
Sn2 S1 Nd1 130.10(7) 1_455 2_674
Sn2 S1 Nd1 130.10(7) . 2_674
Sn2 S1 Ba1 94.66(12) 1_455 .
Sn2 S1 Ba1 94.66(12) . .
Nd1 S1 Ba1 84.45(13) 2_674 .
Sn2 S1 Ba1 92.37(13) 1_455 2_675
Sn2 S1 Ba1 92.37(13) . 2_675
Nd1 S1 Ba1 84.61(11) 2_674 2_675
Ba1 S1 Ba1 169.07(15) . 2_675
Sn2 S2 Sn2 97.87(14) . 1_455
Sn2 S2 Sn1 96.05(12) . .
Sn2 S2 Sn1 96.05(12) 1_455 .
Sn2 S2 Nd1 96.46(11) . .
Sn2 S2 Nd1 96.46(11) 1_455 .
Sn1 S2 Nd1 160.90(16) . .
Sn4 S3 Sn4 108.62(15) 1_455 .
Sn4 S3 Nd2 93.57(12) 1_455 2_665
Sn4 S3 Nd2 93.57(12) . 2_665
Sn4 S3 Ba2 125.63(8) 1_455 .
Sn4 S3 Ba2 125.63(8) . .
Nd2 S3 Ba2 86.94(10) 2_665 .
Sn3 S4 Sn3 108.66(16) 2_664 2_764
Sn3 S4 Nd2 94.72(11) 2_664 .
Sn3 S4 Nd2 94.72(11) 2_764 .
Sn3 S4 Ba1 92.24(11) 2_664 2_665
Sn3 S4 Ba1 92.24(11) 2_764 2_665
Nd2 S4 Ba1 168.05(14) . 2_665
Sn2 S5 Nd1 101.41(12) . .
Sn2 S5 Nd1 101.41(12) . 1_655
Nd1 S5 Nd1 88.25(12) . 1_655
Sn2 S5 Ba1 102.75(12) . 2_775
Nd1 S5 Ba1 155.61(17) . 2_775
Nd1 S5 Ba1 90.15(4) 1_655 2_775
Sn2 S5 Ba1 102.75(12) . 2_675
Nd1 S5 Ba1 90.15(4) . 2_675
Nd1 S5 Ba1 155.61(17) 1_655 2_675
Ba1 S5 Ba1 81.42(11) 2_775 2_675
Sn3 S6 Nd1 90.10(11) . .
Sn3 S6 Nd1 90.10(11) . 1_655
Nd1 S6 Nd1 85.05(12) . 1_655
Sn3 S6 Ba1 105.20(12) . 1_656
Nd1 S6 Ba1 164.67(16) . 1_656
Nd1 S6 Ba1 93.92(3) 1_655 1_656
Sn3 S6 Ba1 105.20(12) . 1_556
Nd1 S6 Ba1 93.92(3) . 1_556
Nd1 S6 Ba1 164.67(16) 1_655 1_556
Ba1 S6 Ba1 83.04(11) 1_656 1_556
Sn2 S7 Sn1 98.40(13) . .
Sn2 S7 Sn1 98.40(13) . 1_655
Sn1 S7 Sn1 88.48(12) . 1_655
Sn2 S7 Ba1 99.34(11) . 1_655
Sn1 S7 Ba1 161.87(17) . 1_655
Sn1 S7 Ba1 92.59(4) 1_655 1_655
Sn2 S7 Ba1 99.34(11) . .
Sn1 S7 Ba1 92.59(4) . .
Sn1 S7 Ba1 161.87(17) 1_655 .
Ba1 S7 Ba1 80.89(11) 1_655 .
Sn3 S8 Nd1 92.03(11) . 1_655
Sn3 S8 Nd1 92.03(11) . .
Nd1 S8 Nd1 84.31(10) 1_655 .
Sn3 S8 Ba2 93.81(11) . .
Nd1 S8 Ba2 172.53(13) 1_655 .
Nd1 S8 Ba2 100.12(3) . .
Sn3 S8 Ba2 93.81(11) . 1_655
Nd1 S8 Ba2 100.12(3) 1_655 1_655
Nd1 S8 Ba2 172.53(13) . 1_655
Ba2 S8 Ba2 74.86(9) . 1_655
Sn4 S9 Ba2 94.97(11) 2_764 1_655
Sn4 S9 Ba2 94.97(11) 2_764 .
Ba2 S9 Ba2 75.45(9) 1_655 .
Sn3 S10 Nd2 100.53(10) . 2_765
Sn3 S10 Nd2 100.53(10) . 2_665
Nd2 S10 Nd2 87.39(11) 2_765 2_665
Sn3 S10 Ba2 92.85(10) . .
Nd2 S10 Ba2 165.14(14) 2_765 .
Nd2 S10 Ba2 96.54(3) 2_665 .
Sn3 S10 Ba2 92.85(10) . 1_655
Nd2 S10 Ba2 96.54(3) 2_765 1_655
Nd2 S10 Ba2 165.14(14) 2_665 1_655
Ba2 S10 Ba2 76.20(9) . 1_655
Sn4 S11 Nd2 100.92(11) 2_764 .
Sn4 S11 Nd2 100.92(11) 2_764 1_655
Nd2 S11 Nd2 87.35(11) . 1_655
Sn4 S11 Ba2 92.74(10) 2_764 1_655
Nd2 S11 Ba2 164.63(14) . 1_655
Nd2 S11 Ba2 97.03(3) 1_655 1_655
Sn4 S11 Ba2 92.74(10) 2_764 .
Nd2 S11 Ba2 97.03(3) . .
Nd2 S11 Ba2 164.63(14) 1_655 .
Ba2 S11 Ba2 75.11(9) 1_655 .
Sn4 S12 Nd2 106.83(11) . .
Sn4 S12 Nd2 106.83(11) . 1_655
Nd2 S12 Nd2 87.12(11) . 1_655

loop_
_geom_bond_atom_site_label_1
_geom_bond_atom_site_label_2
_geom_bond_distance
_geom_bond_site_symmetry_2
Ba1 S6 3.024(3) 1_454
Ba1 S6 3.024(3) 1_554
Ba1 S5 3.074(3) 2_774
Ba1 S5 3.074(3) 2_674
Ba1 S7 3.091(4) 1_455
Ba1 S7 3.091(4) .
Ba1 S1 3.252(5) .
Ba1 S1 3.468(5) 2_674
Ba1 S4 3.585(4) 2_664
Ba1 Ba1 4.0098(8) 1_655
Ba1 Ba1 4.0098(8) 1_455
Ba1 Nd1 4.2176(16) 2_674
Ba2 S10 3.249(3) .
Ba2 S10 3.249(3) 1_455
Ba2 S9 3.277(3) 1_455
Ba2 S9 3.277(3) .
Ba2 S11 3.289(3) 1_455
Ba2 S11 3.289(3) .
Ba2 S8 3.299(3) .
Ba2 S8 3.299(3) 1_455
Ba2 S3 3.445(4) .
Ba2 Ba2 4.0098(8) 1_455
Ba2 Ba2 4.0098(8) 1_655
Nd1 S5 2.880(3) 1_455
Nd1 S5 2.880(3) .
Nd1 S6 2.966(3) .
Nd1 S6 2.966(3) 1_455
Nd1 S8 2.987(3) 1_455
Nd1 S8 2.987(3) .
Nd1 S2 3.010(4) .
Nd1 S1 3.018(5) 2_675
Nd1 Nd1 4.0098(8) 1_455
Nd1 Nd1 4.0098(8) 1_655
Nd1 Ba1 4.2176(16) 2_675
Nd1 Ba1 4.3785(17) 1_556
Nd2 S10 2.902(3) 2_664
Nd2 S10 2.902(3) 2_764
Nd2 S11 2.903(3) .
Nd2 S11 2.903(3) 1_455
Nd2 S12 2.910(3) .
Nd2 S12 2.910(3) 1_455
Nd2 S4 3.183(4) .
Nd2 S3 3.233(4) 2_664
Nd2 Nd2 4.0098(8) 1_655
Nd2 Nd2 4.0098(8) 1_455
Sn1 S7 2.874(3) .
Sn1 S7 2.874(3) 1_455
Sn1 S2 2.902(4) .
Sn2 S7 2.586(5) .
Sn2 S5 2.587(5) .
Sn2 S1 2.622(3) 1_655
Sn2 S1 2.622(3) .
Sn2 S2 2.659(3) .
Sn2 S2 2.659(3) 1_655
Sn3 S8 2.417(4) .
Sn3 S4 2.468(3) 2_765
Sn3 S4 2.468(3) 2_665
Sn3 S10 2.531(4) .
Sn3 S6 2.540(4) .
Sn4 S9 2.417(4) 2_765
Sn4 S3 2.469(2) 1_655
Sn4 S3 2.469(2) .
Sn4 S11 2.518(4) 2_765
Sn4 S12 2.556(4) .
S1 Sn2 2.622(3) 1_455
S1 Nd1 3.018(5) 2_674
S1 Ba1 3.468(5) 2_675
S2 Sn2 2.659(3) 1_455
S3 Sn4 2.469(2) 1_455
S3 Nd2 3.233(4) 2_665
S4 Sn3 2.468(3) 2_664
S4 Sn3 2.468(3) 2_764
S4 Ba1 3.585(4) 2_665
S5 Nd1 2.880(3) 1_655
S5 Ba1 3.074(3) 2_775
S5 Ba1 3.074(3) 2_675
S6 Nd1 2.966(3) 1_655
S6 Ba1 3.024(3) 1_656
S6 Ba1 3.024(3) 1_556
S7 Sn1 2.874(3) 1_655
S7 Ba1 3.091(4) 1_655
S8 Nd1 2.987(3) 1_655
S8 Ba2 3.299(3) 1_655
S9 Sn4 2.417(4) 2_764
S9 Ba2 3.277(3) 1_655
S10 Nd2 2.902(3) 2_765
S10 Nd2 2.902(3) 2_665
S10 Ba2 3.249(3) 1_655
S11 Sn4 2.518(4) 2_764
S11 Nd2 2.903(3) 1_655
S11 Ba2 3.289(3) 1_655
S12 Nd2 2.910(3) 1_655
